data_4506175
loop_
_publ_author_name
'Sun, Di'
'Yan, Zhi-Hao'
'Liu, Meijiao'
'Xie, Hanyi'
'Yuan, Shuai'
'Lu, Haifeng'
'Feng, Shengyu'
'Sun, Daofeng'

_publ_section_title
;
 Three- and Eight-Fold Interpenetrated ThSi2Metal--Organic Frameworks
 Fine-Tuned by the Length of Ligand
;
_journal_issue 6
_journal_name_full 'Crystal Growth &amp; Design'
_journal_page_first 2902
_journal_paper_doi 10.1021/cg300085f
_journal_volume 12
_journal_year 2012
_chemical_formula_moiety 'C21 H16 Ag2 N4 O2'
_chemical_formula_sum 'C21 H16 Ag2 N4 O2'
_chemical_formula_weight 572.12
_chemical_name_systematic
; 
 ? 
;
_space_group_IT_number 70
_symmetry_cell_setting orthorhombic
_symmetry_space_group_name_Hall '-F 2uv 2vw'
_symmetry_space_group_name_H-M 'F d d d :2'
_atom_sites_solution_hydrogens geom
_atom_sites_solution_primary direct
_atom_sites_solution_secondary difmap
_audit_creation_method SHELXL-97
_cell_angle_alpha 90.00
_cell_angle_beta 90.00
_cell_angle_gamma 90.00
_cell_formula_units_Z 16
_cell_length_a 12.580(2)
_cell_length_b 24.563(5)
_cell_length_c 33.566(7)
_cell_measurement_reflns_used 2833
_cell_measurement_temperature 298(2)
_cell_measurement_theta_max 35.22
_cell_measurement_theta_min 5.25
_cell_volume 10372(3)
_computing_cell_refinement 'Bruker SMART'
_computing_data_collection 'Bruker SMART (Bruker, 2001)'
_computing_data_reduction 'Bruker SAINT+ (Bruker, 2001)'
_computing_molecular_graphics 'Bruker SHELXTL (Bruker, 2001)'
_computing_publication_material 'Bruker SHELXTL'
_computing_structure_refinement 'SHELXL-97 (Sheldrick, 2008)'
_computing_structure_solution 'SHELXS-97 (Sheldrick, 2008)'
_diffrn_ambient_temperature 298(2)
_diffrn_measured_fraction_theta_full 0.996
_diffrn_measured_fraction_theta_max 0.996
_diffrn_measurement_device_type 'Bruker SMART APEXII'
_diffrn_measurement_method 'phi and omega scans'
_diffrn_radiation_monochromator graphite
_diffrn_radiation_source 'fine-focus sealed tube'
_diffrn_radiation_wavelength 0.71073
_diffrn_reflns_av_R_equivalents 0.0755
_diffrn_reflns_av_sigmaI/netI 0.0836
_diffrn_reflns_limit_h_max 14
_diffrn_reflns_limit_h_min -14
_diffrn_reflns_limit_k_max 27
_diffrn_reflns_limit_k_min -29
_diffrn_reflns_limit_l_max 22
_diffrn_reflns_limit_l_min -39
_diffrn_reflns_number 11236
_diffrn_reflns_theta_full 25.00
_diffrn_reflns_theta_max 25.00
_diffrn_reflns_theta_min 2.05
_exptl_absorpt_coefficient_mu 1.530
_exptl_absorpt_correction_T_max 0.8621
_exptl_absorpt_correction_T_min 0.8030
_exptl_absorpt_correction_type multi-scan
_exptl_absorpt_process_details sadabs
_exptl_crystal_colour pale-yellow
_exptl_crystal_density_diffrn 1.466
_exptl_crystal_density_method 'not measured'
_exptl_crystal_description block
_exptl_crystal_F_000 4480
_exptl_crystal_size_max 0.15
_exptl_crystal_size_mid 0.10
_exptl_crystal_size_min 0.10
_platon_squeeze_details
;
;
_refine_diff_density_max 1.121
_refine_diff_density_min -0.673
_refine_diff_density_rms 0.191
_refine_ls_extinction_method none
_refine_ls_goodness_of_fit_ref 1.093
_refine_ls_hydrogen_treatment constr
_refine_ls_matrix_type full
_refine_ls_number_parameters 132
_refine_ls_number_reflns 2286
_refine_ls_number_restraints 0
_refine_ls_restrained_S_all 1.093
_refine_ls_R_factor_all 0.0631
_refine_ls_R_factor_gt 0.0566
_refine_ls_shift/su_max 0.002
_refine_ls_shift/su_mean 0.000
_refine_ls_structure_factor_coef Fsqd
_refine_ls_weighting_details 'calc w=1/[\s^2^(Fo^2^)+(0.0783P)^2^+103.5700P] where P=(Fo^2^+2Fc^2^)/3'
_refine_ls_weighting_scheme calc
_refine_ls_wR_factor_gt 0.1545
_refine_ls_wR_factor_ref 0.1638
_reflns_number_gt 2002
_reflns_number_total 2286
_reflns_threshold_expression >2sigma(I)
_cod_data_source_file cg300085f_si_002.cif
_cod_data_source_block p1
_cod_original_sg_symbol_H-M Fddd
_cod_database_code 4506175
_d_diffrn_radiation_type MoK\a

loop_
_symmetry_equiv_pos_as_xyz
'x, y, z'
'-x+3/4, -y+3/4, z'
'-x+3/4, y, -z+3/4'
'x, -y+3/4, -z+3/4'
'x, y+1/2, z+1/2'
'-x+3/4, -y+5/4, z+1/2'
'-x+3/4, y+1/2, -z+5/4'
'x, -y+5/4, -z+5/4'
'x+1/2, y, z+1/2'
'-x+5/4, -y+3/4, z+1/2'
'-x+5/4, y, -z+5/4'
'x+1/2, -y+3/4, -z+5/4'
'x+1/2, y+1/2, z'
'-x+5/4, -y+5/4, z'
'-x+5/4, y+1/2, -z+3/4'
'x+1/2, -y+5/4, -z+3/4'
'-x, -y, -z'
'x-3/4, y-3/4, -z'
'x-3/4, -y, z-3/4'
'-x, y-3/4, z-3/4'
'-x, -y+1/2, -z+1/2'
'x-3/4, y-1/4, -z+1/2'
'x-3/4, -y+1/2, z-1/4'
'-x, y-1/4, z-1/4'
'-x+1/2, -y, -z+1/2'
'x-1/4, y-3/4, -z+1/2'
'x-1/4, -y, z-1/4'
'-x+1/2, y-3/4, z-1/4'
'-x+1/2, -y+1/2, -z'
'x-1/4, y-1/4, -z'
'x-1/4, -y+1/2, z-3/4'
'-x+1/2, y-1/4, z-3/4'

loop_
_atom_site_label
_atom_site_type_symbol
_atom_site_fract_x
_atom_site_fract_y
_atom_site_fract_z
_atom_site_U_iso_or_equiv
_atom_site_adp_type
_atom_site_occupancy
_atom_site_symmetry_multiplicity
_atom_site_calc_flag
_atom_site_refinement_flags
Ag1 Ag 0.71854(3) 0.669168(17) 0.513202(14) 0.0385(3) Uani 1 1 d .
N1 N 0.8606(4) 0.62317(18) 0.50525(14) 0.0319(10) Uani 1 1 d .
N2 N 1.3401(4) 0.47462(18) 0.49109(14) 0.0318(10) Uani 1 1 d .
C3 C 1.0537(4) 0.5660(2) 0.49930(17) 0.0243(10) Uani 1 1 d .
C8 C 1.1531(4) 0.5357(2) 0.49602(16) 0.0279(11) Uani 1 1 d .
O1 O 0.6989(5) 0.6483(3) 0.58572(17) 0.0755(17) Uani 1 1 d .
C1 C 0.9057(5) 0.6121(3) 0.47022(18) 0.0442(15) Uani 1 1 d .
H1A H 0.8723 0.6247 0.4473 0.053 Uiso 1 1 calc R
C2 C 0.9967(5) 0.5839(3) 0.4660(2) 0.0431(15) Uani 1 1 d .
H2A H 1.0221 0.5762 0.4406 0.052 Uiso 1 1 calc R
C10 C 1.2867(5) 0.4918(3) 0.4590(2) 0.0538(18) Uani 1 1 d .
H10A H 1.3126 0.4818 0.4340 0.065 Uiso 1 1 calc R
C5 C 0.9134(5) 0.6062(3) 0.5368(2) 0.0530(18) Uani 1 1 d .
H5A H 0.8856 0.6139 0.5619 0.064 Uiso 1 1 calc R
C11 C 0.6250 0.6250 0.6021(3) 0.052(2) Uani 1 2 d S
C9 C 1.1988(6) 0.5222(3) 0.4602(2) 0.0550(19) Uani 1 1 d .
H9A H 1.1682 0.5343 0.4366 0.066 Uiso 1 1 calc R
C4 C 1.0068(6) 0.5779(3) 0.5346(2) 0.0506(17) Uani 1 1 d .
H4A H 1.0392 0.5664 0.5581 0.061 Uiso 1 1 calc R
C6 C 1.2987(6) 0.4911(4) 0.5255(2) 0.057(2) Uani 1 1 d .
H6A H 1.3347 0.4823 0.5489 0.068 Uiso 1 1 calc R
C7 C 1.2068(5) 0.5200(3) 0.5286(2) 0.0499(18) Uani 1 1 d .
H7A H 1.1808 0.5290 0.5537 0.060 Uiso 1 1 calc R

loop_
_atom_site_aniso_label
_atom_site_aniso_U_11
_atom_site_aniso_U_22
_atom_site_aniso_U_33
_atom_site_aniso_U_23
_atom_site_aniso_U_13
_atom_site_aniso_U_12
Ag1 0.0237(3) 0.0366(4) 0.0551(4) 0.00146(18) 0.00324(19) 0.00897(17)
N1 0.021(2) 0.030(2) 0.044(2) 0.002(2) 0.004(2) 0.0092(19)
N2 0.023(2) 0.031(2) 0.042(3) -0.0081(19) 0.002(2) 0.0098(19)
C3 0.011(2) 0.021(2) 0.041(3) -0.001(2) 0.004(2) 0.0029(19)
C8 0.020(3) 0.025(2) 0.038(3) -0.002(2) 0.001(2) 0.005(2)
O1 0.062(3) 0.107(4) 0.058(3) 0.026(3) 0.017(3) 0.029(3)
C1 0.026(3) 0.068(4) 0.038(3) 0.003(3) -0.005(3) 0.011(3)
C2 0.024(3) 0.067(4) 0.039(3) -0.011(3) -0.003(3) 0.021(3)
C10 0.044(4) 0.076(5) 0.042(3) 0.005(3) 0.010(3) 0.026(3)
C5 0.044(4) 0.066(4) 0.049(4) 0.009(3) 0.015(3) 0.033(3)
C11 0.040(5) 0.073(6) 0.045(5) 0.000 0.000 0.028(5)
C9 0.060(4) 0.067(4) 0.038(3) 0.012(3) 0.007(3) 0.033(4)
C4 0.048(4) 0.066(5) 0.037(3) 0.008(3) 0.003(3) 0.027(3)
C6 0.036(4) 0.091(6) 0.043(3) -0.007(4) -0.011(3) 0.022(4)
C7 0.027(3) 0.087(5) 0.036(3) -0.011(3) -0.004(3) 0.021(3)

loop_
_atom_type_symbol
_atom_type_description
_atom_type_scat_dispersion_real
_atom_type_scat_dispersion_imag
_atom_type_scat_source
C C 0.0033 0.0016 'International Tables Vol C Tables 4.2.6.8 and 6.1.1.4'
H H 0.0000 0.0000 'International Tables Vol C Tables 4.2.6.8 and 6.1.1.4'
N N 0.0061 0.0033 'International Tables Vol C Tables 4.2.6.8 and 6.1.1.4'
O O 0.0106 0.0060 'International Tables Vol C Tables 4.2.6.8 and 6.1.1.4'
Ag Ag -0.8971 1.1015 'International Tables Vol C Tables 4.2.6.8 and 6.1.1.4'

loop_
_geom_angle_atom_site_label_1
_geom_angle_atom_site_label_2
_geom_angle_atom_site_label_3
_geom_angle
_geom_angle_site_symmetry_1
_geom_angle_site_symmetry_3
_geom_angle_publ_flag
N2 Ag1 N1 166.43(18) 18_566 . y
N2 Ag1 O1 97.05(18) 18_566 . y
N1 Ag1 O1 95.52(17) . . y
N2 Ag1 Ag1 82.83(13) 18_566 14 ?
N1 Ag1 Ag1 104.90(13) . 14 ?
O1 Ag1 Ag1 77.80(17) . 14 ?
C5 N1 C1 115.5(5) . . ?
C5 N1 Ag1 119.3(4) . . ?
C1 N1 Ag1 125.1(4) . . ?
C6 N2 C10 114.0(5) . . ?
C6 N2 Ag1 123.6(4) . 30_656 ?
C10 N2 Ag1 122.0(4) . 30_656 ?
C4 C3 C2 114.1(5) . . ?
C4 C3 C8 123.2(6) . . ?
C2 C3 C8 122.7(5) . . ?
C7 C8 C9 115.7(6) . . ?
C7 C8 C3 121.1(5) . . ?
C9 C8 C3 123.2(6) . . ?
C11 O1 Ag1 127.5(6) . . ?
N1 C1 C2 124.0(6) . . ?
N1 C1 H1A 118.0 . . ?
C2 C1 H1A 118.0 . . ?
C1 C2 C3 121.0(6) . . ?
C1 C2 H2A 119.5 . . ?
C3 C2 H2A 119.5 . . ?
C9 C10 N2 124.5(7) . . ?
C9 C10 H10A 117.7 . . ?
N2 C10 H10A 117.7 . . ?
N1 C5 C4 123.4(6) . . ?
N1 C5 H5A 118.3 . . ?
C4 C5 H5A 118.3 . . ?
O1 C11 O1 126.6(10) 14 . ?
O1 C11 C11 116.7(5) 14 11 ?
O1 C11 C11 116.7(5) . 11 ?
C10 C9 C8 120.6(7) . . ?
C10 C9 H9A 119.7 . . ?
C8 C9 H9A 119.7 . . ?
C3 C4 C5 122.0(6) . . ?
C3 C4 H4A 119.0 . . ?
C5 C4 H4A 119.0 . . ?
N2 C6 C7 123.9(6) . . ?
N2 C6 H6A 118.1 . . ?
C7 C6 H6A 118.1 . . ?
C8 C7 C6 121.1(6) . . ?
C8 C7 H7A 119.5 . . ?
C6 C7 H7A 119.5 . . ?

loop_
_geom_bond_atom_site_label_1
_geom_bond_atom_site_label_2
_geom_bond_distance
_geom_bond_site_symmetry_2
_geom_bond_publ_flag
Ag1 N2 2.118(4) 18_566 y
Ag1 N1 2.131(4) . y
Ag1 O1 2.500(5) . y
Ag1 Ag1 3.2009(10) 14 y
N1 C5 1.318(8) . ?
N1 C1 1.334(8) . ?
N2 C6 1.331(9) . ?
N2 C10 1.339(8) . ?
N2 Ag1 2.118(4) 30_656 ?
C3 C4 1.356(9) . ?
C3 C2 1.398(9) . ?
C3 C8 1.459(8) . ?
C8 C7 1.343(9) . ?
C8 C9 1.374(9) . ?
O1 C11 1.223(7) . ?
C1 C2 1.345(9) . ?
C1 H1A 0.9300 . ?
C2 H2A 0.9300 . ?
C10 C9 1.335(9) . ?
C10 H10A 0.9300 . ?
C5 C4 1.368(10) . ?
C5 H5A 0.9300 . ?
C11 O1 1.223(7) 14 ?
C11 C11 1.538(19) 11 y
C9 H9A 0.9300 . ?
C4 H4A 0.9300 . ?
C6 C7 1.360(9) . ?
C6 H6A 0.9300 . ?
C7 H7A 0.9300 . ?

loop_
_platon_squeeze_void_nr
_platon_squeeze_void_average_x
_platon_squeeze_void_average_y
_platon_squeeze_void_average_z
_platon_squeeze_void_volume
_platon_squeeze_void_count_electrons
_platon_squeeze_void_content
1 -0.089 0.452 0.125 921 432 ' '
2 0.056 0.710 0.375 921 432 ' '
3 -0.089 0.952 0.625 921 432 ' '
4 0.056 0.210 0.875 921 432 ' '
